data_2017415
loop_
_publ_author_name
'Romanov, Alexander S.'
'Mulroy, Joseph M.'
'Antipin, Mikhail Yu.'
'Timofeeva, Tatiana V.'

_publ_section_title
;
 Insight into the structures of [<i>M</i>(C~5~H~4~I)(CO)~3~] and
 [<i>M</i>~2~(C~12~H~8~)(CO)~6~] (<i>M</i> = Mn and Re) containing
 strong I&#x00B7;&#x00B7;&#x00B7;O and \p(CO)--\p(CO) interactions
;
_journal_coeditor_code SQ3211
_journal_issue 11
_journal_name_full 'Acta Crystallographica Section C'
_journal_page_first m431
_journal_page_last m435
_journal_paper_doi 10.1107/S0108270109035902
_journal_volume 65
_journal_year 2009
_chemical_formula_iupac '[Re2 (C12 H8) (C O)6]'
_chemical_formula_moiety 'C18 H8 O6 Re2'
_chemical_formula_sum 'C18 H8 O6 Re2'
_chemical_formula_weight 692.64
_chemical_name_systematic
;
[\m-1,2(\h^5^)-Acetylenedicyclopentadienyl]bis[tricarbonylrhenium(I)]
;
_space_group_IT_number 14
_symmetry_cell_setting monoclinic
_symmetry_space_group_name_Hall '-P 2ybc'
_symmetry_space_group_name_H-M 'P 1 21/c 1'
_atom_sites_solution_hydrogens geom
_atom_sites_solution_primary direct
_atom_sites_solution_secondary difmap
_audit_creation_method SHELXL97
_cell_angle_alpha 90.00
_cell_angle_beta 98.206(2)
_cell_angle_gamma 90.00
_cell_formula_units_Z 2
_cell_length_a 6.2633(10)
_cell_length_b 11.7262(18)
_cell_length_c 11.8471(18)
_cell_measurement_reflns_used 4303
_cell_measurement_temperature 100(2)
_cell_measurement_theta_max 30.56
_cell_measurement_theta_min 2.46
_cell_volume 861.2(2)
_computing_cell_refinement 'SAINT-Plus (Bruker, 2001)'
_computing_data_collection 'APEX2 (Bruker, 2005)'
_computing_data_reduction 'SAINT-Plus (Bruker, 2001)'
_computing_molecular_graphics 'SHELXTL (Sheldrick, 2008)'
_computing_publication_material 'SHELXTL (Sheldrick, 2008)'
_computing_structure_refinement 'SHELXTL (Sheldrick, 2008)'
_computing_structure_solution 'SHELXTL (Sheldrick, 2008)'
_diffrn_ambient_temperature 100(2)
_diffrn_measured_fraction_theta_full 0.992
_diffrn_measured_fraction_theta_max 0.992
_diffrn_measurement_device_type 'Bruker SMART APEXII CCD area-detector'
_diffrn_measurement_method '\f and \w'
_diffrn_radiation_monochromator graphite
_diffrn_radiation_source 'fine-focus sealed tube'
_diffrn_radiation_type MoK\a
_diffrn_radiation_wavelength 0.71073
_diffrn_reflns_av_R_equivalents 0.0348
_diffrn_reflns_av_sigmaI/netI 0.0319
_diffrn_reflns_limit_h_max 8
_diffrn_reflns_limit_h_min -8
_diffrn_reflns_limit_k_max 15
_diffrn_reflns_limit_k_min -15
_diffrn_reflns_limit_l_max 15
_diffrn_reflns_limit_l_min -15
_diffrn_reflns_number 8399
_diffrn_reflns_theta_full 28.00
_diffrn_reflns_theta_max 28.00
_diffrn_reflns_theta_min 3.29
_exptl_absorpt_coefficient_mu 14.075
_exptl_absorpt_correction_T_max 0.3640
_exptl_absorpt_correction_T_min 0.1651
_exptl_absorpt_correction_type multi-scan
_exptl_absorpt_process_details '(SADABS; Sheldrick, 2003)'
_exptl_crystal_colour brown
_exptl_crystal_density_diffrn 2.671
_exptl_crystal_density_method 'not measured'
_exptl_crystal_description plate
_exptl_crystal_F_000 628
_exptl_crystal_size_max 0.20
_exptl_crystal_size_mid 0.11
_exptl_crystal_size_min 0.09
_refine_diff_density_max 1.482
_refine_diff_density_min -0.803
_refine_ls_extinction_method none
_refine_ls_goodness_of_fit_ref 1.019
_refine_ls_hydrogen_treatment constr
_refine_ls_matrix_type full
_refine_ls_number_parameters 118
_refine_ls_number_reflns 2068
_refine_ls_number_restraints 0
_refine_ls_restrained_S_all 1.019
_refine_ls_R_factor_all 0.0266
_refine_ls_R_factor_gt 0.0213
_refine_ls_shift/su_max 0.000
_refine_ls_shift/su_mean 0.000
_refine_ls_structure_factor_coef Fsqd
_refine_ls_weighting_details 'calc w = 1/[\s^2^(Fo^2^)+(0.0250P)^2^] where P=(Fo^2^+2Fc^2^)/3'
_refine_ls_weighting_scheme calc
_refine_ls_wR_factor_gt 0.0489
_refine_ls_wR_factor_ref 0.0511
_reflns_number_gt 1817
_reflns_number_total 2068
_reflns_threshold_expression I>2\s(I)
_cod_data_source_file sq3211.cif
_cod_data_source_block IV
_cod_original_sg_symbol_H-M 'P 21/c'
_cod_database_code 2017415
_cod_database_fobs_code 2017415

loop_
_symmetry_equiv_pos_as_xyz
'x, y, z'
'-x, y+1/2, -z+1/2'
'-x, -y, -z'
'x, -y-1/2, z-1/2'

loop_
_atom_site_type_symbol
_atom_site_label
_atom_site_fract_x
_atom_site_fract_y
_atom_site_fract_z
_atom_site_U_iso_or_equiv
_atom_site_adp_type
_atom_site_calc_flag
_atom_site_refinement_flags
_atom_site_occupancy
_atom_site_disorder_assembly
_atom_site_disorder_group
Re Re1 0.74258(2) 0.218800(13) 0.084967(13) 0.02216(7) Uani d . 1 . .
O O1 0.5423(6) -0.0079(3) 0.1446(3) 0.0466(9) Uani d . 1 . .
O O2 0.9769(5) 0.0997(3) -0.0921(3) 0.0373(7) Uani d . 1 . .
O O3 1.1325(5) 0.1744(3) 0.2670(3) 0.0423(8) Uani d . 1 . .
C C1 0.7431(6) 0.4100(3) 0.0351(4) 0.0257(8) Uani d . 1 . .
C C2 0.6730(7) 0.4011(4) 0.1448(4) 0.0299(9) Uani d . 1 . .
H H2 0.7440 0.4381 0.2165 0.036 Uiso calc R 1 . .
C C3 0.4795(7) 0.3398(4) 0.1331(4) 0.0336(10) Uani d . 1 . .
H H3 0.3885 0.3263 0.1946 0.040 Uiso calc R 1 . .
C C4 0.4242(7) 0.3087(4) 0.0155(4) 0.0339(10) Uani d . 1 . .
H H4 0.2878 0.2701 -0.0188 0.041 Uiso calc R 1 . .
C C5 0.5849(6) 0.3506(4) -0.0451(4) 0.0300(9) Uani d . 1 . .
H H5 0.5824 0.3472 -0.1296 0.036 Uiso calc R 1 . .
C C6 0.9269(6) 0.4727(3) 0.0098(4) 0.0263(8) Uani d . 1 . .
C C7 0.6214(7) 0.0771(4) 0.1214(4) 0.0315(9) Uani d . 1 . .
C C8 0.8900(6) 0.1422(4) -0.0234(4) 0.0275(9) Uani d . 1 . .
C C9 0.9832(7) 0.1898(4) 0.1989(4) 0.0297(9) Uani d . 1 . .

loop_
_atom_site_aniso_label
_atom_site_aniso_U_11
_atom_site_aniso_U_22
_atom_site_aniso_U_33
_atom_site_aniso_U_12
_atom_site_aniso_U_13
_atom_site_aniso_U_23
Re1 0.02302(10) 0.02099(10) 0.02179(10) -0.00216(6) 0.00085(6) 0.00178(6)
O1 0.061(2) 0.038(2) 0.0429(19) -0.0198(17) 0.0157(17) 0.0025(16)
O2 0.0482(19) 0.0342(17) 0.0309(16) 0.0066(15) 0.0104(14) 0.0049(14)
O3 0.0393(18) 0.048(2) 0.0352(18) 0.0038(16) -0.0111(14) 0.0087(17)
C1 0.026(2) 0.0202(19) 0.030(2) 0.0042(16) 0.0004(16) 0.0020(17)
C2 0.033(2) 0.025(2) 0.032(2) 0.0043(18) 0.0055(18) -0.0014(18)
C3 0.027(2) 0.034(2) 0.041(2) 0.0004(19) 0.0089(18) 0.003(2)
C4 0.024(2) 0.033(2) 0.043(3) -0.0007(18) -0.0035(19) 0.005(2)
C5 0.029(2) 0.033(2) 0.026(2) 0.0023(18) -0.0031(16) 0.0063(19)
C6 0.031(2) 0.0174(19) 0.030(2) 0.0057(15) 0.0030(17) 0.0006(17)
C7 0.034(2) 0.033(2) 0.028(2) -0.0051(19) 0.0054(18) -0.0017(19)
C8 0.028(2) 0.025(2) 0.028(2) -0.0016(17) 0.0002(17) 0.0061(17)
C9 0.032(2) 0.024(2) 0.032(2) -0.0029(17) 0.0022(18) 0.0035(18)

loop_
_atom_type_symbol
_atom_type_description
_atom_type_scat_dispersion_real
_atom_type_scat_dispersion_imag
_atom_type_scat_source
C C 0.0033 0.0016 'International Tables Vol C Tables 4.2.6.8 and 6.1.1.4'
H H 0.0000 0.0000 'International Tables Vol C Tables 4.2.6.8 and 6.1.1.4'
O O 0.0106 0.0060 'International Tables Vol C Tables 4.2.6.8 and 6.1.1.4'
Re Re -1.0185 7.2310 'International Tables Vol C Tables 4.2.6.8 and 6.1.1.4'

loop_
_geom_angle_atom_site_label_1
_geom_angle_atom_site_label_2
_geom_angle_atom_site_label_3
_geom_angle_site_symmetry_1
_geom_angle_site_symmetry_3
_geom_angle
_geom_angle_publ_flag
C8 Re1 C9 . . 89.01(18) ?
C8 Re1 C7 . . 89.34(18) ?
C9 Re1 C7 . . 89.10(18) ?
C8 Re1 C3 . . 152.44(17) ?
C9 Re1 C3 . . 117.10(18) ?
C7 Re1 C3 . . 99.15(17) ?
C8 Re1 C4 . . 116.92(17) ?
C9 Re1 C4 . . 153.21(19) ?
C7 Re1 C4 . . 97.35(18) ?
C3 Re1 C4 . . 36.24(16) ?
C8 Re1 C5 . . 93.93(16) ?
C9 Re1 C5 . . 144.53(16) ?
C7 Re1 C5 . . 126.23(16) ?
C3 Re1 C5 . . 59.94(16) ?
C4 Re1 C5 . . 35.54(16) ?
C8 Re1 C2 . . 140.46(16) ?
C9 Re1 C2 . . 96.46(17) ?
C7 Re1 C2 . . 129.73(18) ?
C3 Re1 C2 . . 35.25(15) ?
C4 Re1 C2 . . 59.65(16) ?
C5 Re1 C2 . . 60.22(15) ?
C8 Re1 C1 . . 105.40(16) ?
C9 Re1 C1 . . 108.87(16) ?
C7 Re1 C1 . . 156.59(17) ?
C3 Re1 C1 . . 59.67(15) ?
C4 Re1 C1 . . 59.90(15) ?
C5 Re1 C1 . . 36.56(14) ?
C2 Re1 C1 . . 36.05(15) ?
O3 C9 Re1 . . 178.2(4) ?
C1 C2 C3 . . 108.7(4) ?
C1 C2 Re1 . . 72.2(2) ?
C3 C2 Re1 . . 72.1(3) ?
C1 C2 H2 . . 125.6 ?
C3 C2 H2 . . 125.6 ?
Re1 C2 H2 . . 125.6 ?
O1 C7 Re1 . . 178.1(4) ?
C2 C1 C6 . . 125.9(4) ?
C2 C1 C5 . . 106.8(4) ?
C6 C1 C5 . . 127.1(4) ?
C2 C1 Re1 . . 71.7(2) ?
C6 C1 Re1 . . 125.4(3) ?
C5 C1 Re1 . . 71.1(2) ?
C6 C6 C1 3_765 . 177.6(6) ?
C4 C5 C1 . . 107.8(4) ?
C4 C5 Re1 . . 72.2(2) ?
C1 C5 Re1 . . 72.3(2) ?
C4 C5 H5 . . 126.0 ?
C1 C5 H5 . . 126.0 ?
Re1 C5 H5 . . 126.0 ?
O2 C8 Re1 . . 177.0(3) ?
C5 C4 C3 . . 108.4(4) ?
C5 C4 Re1 . . 72.3(2) ?
C3 C4 Re1 . . 72.1(2) ?
C5 C4 H4 . . 125.7 ?
C3 C4 H4 . . 125.7 ?
Re1 C4 H4 . . 125.7 ?
C2 C3 C4 . . 108.2(4) ?
C2 C3 Re1 . . 72.6(2) ?
C4 C3 Re1 . . 71.7(3) ?
C2 C3 H3 . . 125.8 ?
C4 C3 H3 . . 125.8 ?
Re1 C3 H3 . . 125.8 ?

loop_
_geom_bond_atom_site_label_1
_geom_bond_atom_site_label_2
_geom_bond_site_symmetry_2
_geom_bond_distance
_geom_bond_publ_flag
Re1 C8 . 1.909(4) ?
Re1 C9 . 1.905(4) ?
Re1 C7 . 1.902(4) ?
Re1 C3 . 2.307(4) ?
Re1 C4 . 2.302(4) ?
Re1 C5 . 2.303(4) ?
Re1 C2 . 2.313(4) ?
Re1 C1 . 2.319(4) ?
C9 O3 . 1.158(5) ?
O2 C8 . 1.156(5) ?
C2 C1 . 1.433(6) ?
C2 C3 . 1.399(6) ?
C2 H2 . 1.0000 ?
C7 O1 . 1.163(5) ?
C1 C6 . 1.434(6) ?
C1 C5 . 1.450(6) ?
C6 C6 3_765 1.167(8) ?
C5 C4 . 1.405(6) ?
C5 H5 . 1.0000 ?
C4 C3 . 1.434(7) ?
C4 H4 . 1.0000 ?
C3 H3 . 1.0000 ?

loop_
_geom_torsion_atom_site_label_1
_geom_torsion_atom_site_label_2
_geom_torsion_atom_site_label_3
_geom_torsion_atom_site_label_4
_geom_torsion_site_symmetry_1
_geom_torsion_site_symmetry_2
_geom_torsion_site_symmetry_3
_geom_torsion_site_symmetry_4
_geom_torsion
_geom_torsion_publ_flag
C8 Re1 C2 C1 . . . . 17.1(4) ?
C9 Re1 C2 C1 . . . . 113.4(3) ?
C7 Re1 C2 C1 . . . . -152.4(2) ?
C3 Re1 C2 C1 . . . . -117.2(4) ?
C4 Re1 C2 C1 . . . . -79.5(3) ?
C5 Re1 C2 C1 . . . . -38.2(2) ?
C8 Re1 C2 C3 . . . . 134.3(3) ?
C9 Re1 C2 C3 . . . . -129.4(3) ?
C7 Re1 C2 C3 . . . . -35.2(4) ?
C4 Re1 C2 C3 . . . . 37.7(3) ?
C5 Re1 C2 C3 . . . . 79.0(3) ?
C1 Re1 C2 C3 . . . . 117.2(4) ?
C3 C2 C1 C6 . . . . 175.7(4) ?
Re1 C2 C1 C6 . . . . -121.0(4) ?
C3 C2 C1 C5 . . . . -0.5(5) ?
Re1 C2 C1 C5 . . . . 62.9(3) ?
C3 C2 C1 Re1 . . . . -63.4(3) ?
C8 Re1 C1 C2 . . . . -168.8(2) ?
C9 Re1 C1 C2 . . . . -74.5(3) ?
C7 Re1 C1 C2 . . . . 63.9(5) ?
C3 Re1 C1 C2 . . . . 36.5(2) ?
C4 Re1 C1 C2 . . . . 78.7(3) ?
C5 Re1 C1 C2 . . . . 115.8(3) ?
C8 Re1 C1 C6 . . . . -47.2(4) ?
C9 Re1 C1 C6 . . . . 47.1(4) ?
C7 Re1 C1 C6 . . . . -174.5(4) ?
C3 Re1 C1 C6 . . . . 158.0(4) ?
C4 Re1 C1 C6 . . . . -159.8(4) ?
C5 Re1 C1 C6 . . . . -122.6(5) ?
C2 Re1 C1 C6 . . . . 121.5(5) ?
C8 Re1 C1 C5 . . . . 75.4(3) ?
C9 Re1 C1 C5 . . . . 169.7(3) ?
C7 Re1 C1 C5 . . . . -51.9(5) ?
C3 Re1 C1 C5 . . . . -79.3(3) ?
C4 Re1 C1 C5 . . . . -37.1(2) ?
C2 Re1 C1 C5 . . . . -115.8(3) ?
C2 C1 C5 C4 . . . . 0.7(5) ?
C6 C1 C5 C4 . . . . -175.4(4) ?
Re1 C1 C5 C4 . . . . 64.0(3) ?
C2 C1 C5 Re1 . . . . -63.3(3) ?
C6 C1 C5 Re1 . . . . 120.6(4) ?
C8 Re1 C5 C4 . . . . 133.2(3) ?
C9 Re1 C5 C4 . . . . -133.0(3) ?
C7 Re1 C5 C4 . . . . 41.1(3) ?
C3 Re1 C5 C4 . . . . -37.5(3) ?
C2 Re1 C5 C4 . . . . -78.4(3) ?
C1 Re1 C5 C4 . . . . -116.0(4) ?
C8 Re1 C5 C1 . . . . -110.7(3) ?
C9 Re1 C5 C1 . . . . -16.9(4) ?
C7 Re1 C5 C1 . . . . 157.2(3) ?
C3 Re1 C5 C1 . . . . 78.5(3) ?
C4 Re1 C5 C1 . . . . 116.0(4) ?
C2 Re1 C5 C1 . . . . 37.6(2) ?
C1 C5 C4 C3 . . . . -0.6(5) ?
Re1 C5 C4 C3 . . . . 63.4(3) ?
C1 C5 C4 Re1 . . . . -64.0(3) ?
C8 Re1 C4 C5 . . . . -54.6(3) ?
C9 Re1 C4 C5 . . . . 109.6(4) ?
C7 Re1 C4 C5 . . . . -147.6(3) ?
C3 Re1 C4 C5 . . . . 116.9(4) ?
C2 Re1 C4 C5 . . . . 80.2(3) ?
C1 Re1 C4 C5 . . . . 38.2(3) ?
C8 Re1 C4 C3 . . . . -171.5(3) ?
C9 Re1 C4 C3 . . . . -7.2(5) ?
C7 Re1 C4 C3 . . . . 95.5(3) ?
C5 Re1 C4 C3 . . . . -116.9(4) ?
C2 Re1 C4 C3 . . . . -36.7(3) ?
C1 Re1 C4 C3 . . . . -78.7(3) ?
C1 C2 C3 C4 . . . . 0.1(5) ?
Re1 C2 C3 C4 . . . . -63.3(3) ?
C1 C2 C3 Re1 . . . . 63.4(3) ?
C5 C4 C3 C2 . . . . 0.3(5) ?
Re1 C4 C3 C2 . . . . 63.9(3) ?
C5 C4 C3 Re1 . . . . -63.6(3) ?
C8 Re1 C3 C2 . . . . -100.2(4) ?
C9 Re1 C3 C2 . . . . 59.7(3) ?
C7 Re1 C3 C2 . . . . 153.4(3) ?
C4 Re1 C3 C2 . . . . -116.7(4) ?
C5 Re1 C3 C2 . . . . -79.9(3) ?
C1 Re1 C3 C2 . . . . -37.3(3) ?
C8 Re1 C3 C4 . . . . 16.5(5) ?
C9 Re1 C3 C4 . . . . 176.3(3) ?
C7 Re1 C3 C4 . . . . -90.0(3) ?
C5 Re1 C3 C4 . . . . 36.8(3) ?
C2 Re1 C3 C4 . . . . 116.7(4) ?
C1 Re1 C3 C4 . . . . 79.4(3) ?
